data_7039108
loop_
_publ_author_name
'Goura, Joydeb'
'Brambleby, Jamie'
'Topping, Craig V.'
'Goddard, Paul A.'
'Suriya Narayanan, Ramakirushnan'
'Bar, Arun Kumar'
'Chandrasekhar, Vadapalli'

_publ_section_title
;
 Heterometallic trinuclear {CoLn(III)} (Ln = Gd, Tb, Ho and Er) complexes
 in a bent geometry. Field-induced single-ion magnetic behavior of the
 Er(III) and Tb(III) analogues.
;
_journal_issue 22
_journal_name_full 'Dalton transactions (Cambridge, England : 2003)'
_journal_page_first 9235
_journal_page_last 9249
_journal_paper_doi 10.1039/c5dt03871e
_journal_volume 45
_journal_year 2016
_chemical_formula_moiety 'C28 H42 Co2 N4 O13 Tb, N O3, 8(H2 O)'
_chemical_formula_sum 'C28 H58 Co2 N5 O24 Tb'
_chemical_formula_weight 1125.14
_space_group_crystal_system monoclinic
_space_group_IT_number 15
_space_group_name_Hall '-C 2yc'
_space_group_name_H-M_alt 'C 1 2/c 1'
_symmetry_space_group_name_Hall '-C 2yc'
_symmetry_space_group_name_H-M 'C 1 2/c 1'
_atom_sites_solution_hydrogens mixed
_audit_creation_method SHELXL-2014/7
_audit_update_record
;
2016-04-23 deposited with the CCDC.
2016-04-27 downloaded from the CCDC.
;
_cell_angle_alpha 90
_cell_angle_beta 117.333(5)
_cell_angle_gamma 90
_cell_formula_units_Z 4
_cell_length_a 25.196(5)
_cell_length_b 11.877(5)
_cell_length_c 16.580(5)
_cell_measurement_reflns_used 2604
_cell_measurement_temperature 100(2)
_cell_measurement_theta_max 22.556
_cell_measurement_theta_min 2.614
_cell_volume 4408(2)
_computing_cell_refinement 'Bruker SAINT'
_computing_data_collection 'Bruker APEX'
_computing_data_reduction 'Bruker SAINT'
_computing_publication_material 'SHELXL-2014/7 (Sheldrick, 2014)'
_computing_structure_refinement 'SHELXL-2014/7 (Sheldrick, 2014)'
_computing_structure_solution 'SHELXT (Sheldrick, 2014)'
_diffrn_ambient_temperature 100(2)
_diffrn_measured_fraction_theta_full 0.999
_diffrn_measured_fraction_theta_max 0.929
_diffrn_measurement_device_type 'Bruker SMART APEX'
_diffrn_measurement_method \w
_diffrn_radiation_type MoK\a
_diffrn_radiation_wavelength 0.71069
_diffrn_reflns_av_R_equivalents 0.0612
_diffrn_reflns_av_unetI/netI 0.0754
_diffrn_reflns_Laue_measured_fraction_full 0.999
_diffrn_reflns_Laue_measured_fraction_max 0.929
_diffrn_reflns_limit_h_max 33
_diffrn_reflns_limit_h_min -33
_diffrn_reflns_limit_k_max 15
_diffrn_reflns_limit_k_min -15
_diffrn_reflns_limit_l_max 22
_diffrn_reflns_limit_l_min -16
_diffrn_reflns_number 13591
_diffrn_reflns_point_group_measured_fraction_full 0.999
_diffrn_reflns_point_group_measured_fraction_max 0.929
_diffrn_reflns_theta_full 25.240
_diffrn_reflns_theta_max 28.344
_diffrn_reflns_theta_min 1.820
_diffrn_source 'fine-focus sealed tube'
_exptl_absorpt_coefficient_mu 2.400
_exptl_absorpt_correction_T_max 0.768
_exptl_absorpt_correction_T_min 0.736
_exptl_absorpt_correction_type psi-scan
_exptl_absorpt_process_details 'North et al, 1968'
_exptl_crystal_colour brown
_exptl_crystal_density_diffrn 1.695
_exptl_crystal_density_method 'not measured'
_exptl_crystal_description blocks
_exptl_crystal_F_000 2008
_exptl_crystal_size_max 0.17
_exptl_crystal_size_mid 0.11
_exptl_crystal_size_min 0.11
_refine_diff_density_max 1.388
_refine_diff_density_min -1.754
_refine_diff_density_rms 0.180
_refine_ls_extinction_method none
_refine_ls_goodness_of_fit_ref 1.140
_refine_ls_hydrogen_treatment mixed
_refine_ls_matrix_type full
_refine_ls_number_parameters 250
_refine_ls_number_reflns 5119
_refine_ls_number_restraints 43
_refine_ls_restrained_S_all 1.137
_refine_ls_R_factor_all 0.0915
_refine_ls_R_factor_gt 0.0601
_refine_ls_shift/su_max 0.020
_refine_ls_shift/su_mean 0.001
_refine_ls_structure_factor_coef Fsqd
_refine_ls_weighting_details 'w=1/[\s^2^(Fo^2^)+(0.0771P)^2^+19.7967P] where P=(Fo^2^+2Fc^2^)/3'
_refine_ls_weighting_scheme calc
_refine_ls_wR_factor_gt 0.1444
_refine_ls_wR_factor_ref 0.1873
_reflns_Friedel_coverage 0.000
_reflns_number_gt 3665
_reflns_number_total 5119
_reflns_threshold_expression 'I > 2\s(I)'
_cod_data_source_file c5dt03871e2.cif
_cod_data_source_block shelx_Complex2_Co2Tb_squeezed
_cod_depositor_comments 'Adding full bibliography for 7039107--7039110.cif.'
_cod_database_code 7039108
_shelx_shelxl_version_number 2014/7
_shelx_space_group_comment
;
The symmetry employed for this shelxl refinement is uniquely defined
by the following loop, which should always be used as a source of
symmetry information in preference to the above space-group names.
They are only intended as comments.
;

loop_
_space_group_symop_operation_xyz
'x, y, z'
'-x, y, -z+1/2'
'x+1/2, y+1/2, z'
'-x+1/2, y+1/2, -z+1/2'
'-x, -y, -z'
'x, -y, z-1/2'
'-x+1/2, -y+1/2, -z'
'x+1/2, -y+1/2, z-1/2'

loop_
_atom_site_label
_atom_site_type_symbol
_atom_site_fract_x
_atom_site_fract_y
_atom_site_fract_z
_atom_site_U_iso_or_equiv
_atom_site_adp_type
_atom_site_occupancy
_atom_site_site_symmetry_order
_atom_site_calc_flag
_atom_site_refinement_flags_posn
_atom_site_refinement_flags_adp
_atom_site_refinement_flags_occupancy
_atom_site_disorder_assembly
_atom_site_disorder_group
Tb1 Tb 0.5000 0.74178(4) 0.2500 0.03825(18) Uani 1 2 d S T P . .
Co1 Co 0.61055(5) 0.56227(8) 0.29165(7) 0.0441(3) Uani 1 1 d . . . . .
O3 O 0.5336(3) 0.5887(5) 0.1942(4) 0.0552(7) Uani 1 1 d . . . . .
O2 O 0.5894(2) 0.6602(4) 0.3618(3) 0.0434(11) Uani 1 1 d . . . . .
O4 O 0.6463(2) 0.6819(5) 0.2540(4) 0.0502(13) Uani 1 1 d . . . . .
O1 O 0.5483(2) 0.8119(5) 0.4243(4) 0.0532(14) Uani 1 1 d . . . . .
O5 O 0.5770(2) 0.8158(5) 0.2253(4) 0.0601(15) Uani 1 1 d . . . . .
N1 N 0.6874(3) 0.5280(6) 0.3832(5) 0.0552(7) Uani 1 1 d . . . . .
O6 O 0.5757(4) 0.4407(6) 0.3316(6) 0.078(2) Uani 1 1 d D . . . .
N2 N 0.6278(3) 0.4678(6) 0.2130(5) 0.0626(19) Uani 1 1 d . . . . .
C6 C 0.6859(3) 0.6578(6) 0.4935(5) 0.0462(18) Uani 1 1 d . . . . .
C7 C 0.6272(3) 0.6974(6) 0.4428(5) 0.0398(16) Uani 1 1 d . . . . .
C8 C 0.7131(4) 0.5744(7) 0.4608(6) 0.052(2) Uani 1 1 d . . . . .
H8 H 0.7531 0.5528 0.5002 0.062 Uiso 1 1 calc R U . . .
C2 C 0.6062(4) 0.7808(7) 0.4811(6) 0.0459(18) Uani 1 1 d . . . . .
C5 C 0.7214(4) 0.7049(8) 0.5803(5) 0.052(2) Uani 1 1 d . . . . .
H5 H 0.7614 0.6799 0.6147 0.062 Uiso 1 1 calc R U . . .
C12 C 0.5321(4) 0.5502(7) 0.1100(6) 0.0552(7) Uani 1 1 d . . . . .
H12A H 0.5473 0.6096 0.0842 0.066 Uiso 0.50(8) 1 calc R U P A 1
H12B H 0.4906 0.5317 0.0651 0.066 Uiso 0.50(8) 1 calc R U P A 1
H12C H 0.5038 0.4864 0.0861 0.066 Uiso 0.50(8) 1 calc R U P A 2
H12D H 0.5168 0.6118 0.0649 0.066 Uiso 0.50(8) 1 calc R U P A 2
C13 C 0.6242(4) 0.7766(8) 0.2265(6) 0.0552(7) Uani 1 1 d . . . . .
C4 C 0.6996(4) 0.7848(8) 0.6157(6) 0.061(2) Uani 1 1 d . . . . .
H4 H 0.7240 0.8142 0.6746 0.073 Uiso 1 1 calc R U . . .
C3 C 0.6414(4) 0.8236(7) 0.5655(6) 0.058(2) Uani 1 1 d . . . . .
H3 H 0.6261 0.8798 0.5900 0.070 Uiso 1 1 calc R U . . .
C1 C 0.5244(4) 0.8992(8) 0.4585(7) 0.075(3) Uani 1 1 d . . . . .
H1A H 0.4832 0.9156 0.4136 0.112 Uiso 1 1 calc R U . . .
H1B H 0.5250 0.8740 0.5152 0.112 Uiso 1 1 calc R U . . .
H1C H 0.5487 0.9673 0.4699 0.112 Uiso 1 1 calc R U . . .
C9 C 0.7181(4) 0.4447(7) 0.3522(6) 0.0552(7) Uani 1 1 d . . . . .
H9A H 0.7392 0.3886 0.4007 0.066 Uiso 0.50(8) 1 calc R U P A 1
H9B H 0.7481 0.4835 0.3392 0.066 Uiso 0.50(8) 1 calc R U P A 1
H9C H 0.7115 0.3675 0.3682 0.066 Uiso 0.50(8) 1 calc R U P A 2
H9D H 0.7617 0.4596 0.3816 0.066 Uiso 0.50(8) 1 calc R U P A 2
O7 O 0.5000 0.9424(7) 0.2500 0.089(3) Uani 1 2 d S T P . .
C14 C 0.6565(4) 0.8516(7) 0.1891(6) 0.0552(7) Uani 1 1 d . . . . .
H14A H 0.6920 0.8124 0.1935 0.083 Uiso 1 1 calc R U . . .
H14B H 0.6298 0.8692 0.1254 0.083 Uiso 1 1 calc R U . . .
H14C H 0.6687 0.9215 0.2243 0.083 Uiso 1 1 calc R U . . .
C1B C 0.5739(7) 0.4395(15) 0.1339(12) 0.0552(7) Uani 0.5 1 d . U P B 1
H1B1 H 0.5540 0.3744 0.1461 0.066 Uiso 0.5 1 calc R U P B 1
H1B2 H 0.5823 0.4201 0.0828 0.066 Uiso 0.5 1 calc R U P B 1
C2B C 0.6721(8) 0.3853(16) 0.2664(12) 0.0552(7) Uani 0.5 1 d . . P B 1
H2B1 H 0.6918 0.3545 0.2314 0.066 Uiso 0.5 1 calc R U P B 1
H2B2 H 0.6532 0.3224 0.2829 0.066 Uiso 0.5 1 calc R U P B 1
C2A C 0.6925(7) 0.4567(17) 0.2517(11) 0.058(4) Uani 0.5 1 d . . P B 2
H2A1 H 0.7094 0.5240 0.2368 0.070 Uiso 0.5 1 calc R U P B 2
H2A2 H 0.7026 0.3897 0.2259 0.070 Uiso 0.5 1 calc R U P B 2
C1A C 0.5928(8) 0.5129(14) 0.1206(12) 0.055(4) Uiso 0.5 1 d . . P B 2
H1A1 H 0.5876 0.4542 0.0752 0.065 Uiso 0.5 1 calc R U P B 2
H1A2 H 0.6139 0.5776 0.1108 0.065 Uiso 0.5 1 calc R U P B 2
N1N N 0.6939(8) 0.6137(16) 0.0857(12) 0.111(6) Uani 0.5 1 d D U P C 1
O1N O 0.7259(8) 0.5663(14) 0.1614(11) 0.110(5) Uani 0.5 1 d D U P C 1
O3N O 0.6382(8) 0.5957(15) 0.0448(11) 0.110(5) Uani 0.5 1 d D U P C 1
O2N O 0.7199(10) 0.6749(15) 0.0513(14) 0.122(6) Uani 0.5 1 d D U P C 1
O2B O 0.676(2) 0.667(3) 0.010(3) 0.130(13) Uiso 0.3 1 d . . P D 2
O1A O 0.7920(18) 0.598(3) 0.175(3) 0.125(12) Uiso 0.3 1 d . . P E 2
O1B O 0.763(3) 0.641(6) 0.135(5) 0.15(2) Uiso 0.2 1 d . . P F 3
O3A O 0.635(2) 0.678(4) -0.008(4) 0.111(15) Uiso 0.2 1 d . . P G 3
H1W H 0.534(3) 0.473(6) 0.323(5) 0.037(18) Uiso 1 1 d . . . . .
H2W H 0.595(11) 0.45(2) 0.396(2) 0.35(15) Uiso 1 1 d D . . . .

loop_
_atom_site_aniso_label
_atom_site_aniso_U_11
_atom_site_aniso_U_22
_atom_site_aniso_U_33
_atom_site_aniso_U_23
_atom_site_aniso_U_13
_atom_site_aniso_U_12
Tb1 0.0393(3) 0.0400(3) 0.0376(3) 0.000 0.0196(2) 0.000
Co1 0.0457(6) 0.0484(6) 0.0436(6) -0.0042(4) 0.0252(5) 0.0036(4)
O3 0.0502(18) 0.0682(18) 0.0515(19) -0.0046(15) 0.0271(15) 0.0004(15)
O2 0.047(3) 0.049(3) 0.035(3) -0.002(2) 0.020(2) 0.003(2)
O4 0.037(3) 0.062(3) 0.054(3) 0.000(3) 0.023(3) -0.002(3)
O1 0.046(3) 0.063(3) 0.053(3) -0.017(3) 0.025(3) 0.000(3)
O5 0.049(4) 0.056(3) 0.073(4) 0.017(3) 0.026(3) -0.002(3)
N1 0.0502(18) 0.0682(18) 0.0515(19) -0.0046(15) 0.0271(15) 0.0004(15)
O6 0.082(5) 0.066(4) 0.100(6) 0.006(4) 0.053(5) 0.010(4)
N2 0.060(5) 0.076(5) 0.056(5) -0.014(4) 0.031(4) 0.007(4)
C6 0.043(4) 0.056(4) 0.040(4) 0.003(4) 0.020(4) -0.007(4)
C7 0.044(4) 0.047(4) 0.032(4) -0.005(3) 0.020(3) -0.008(3)
C8 0.047(5) 0.065(5) 0.049(5) 0.015(4) 0.026(4) 0.008(4)
C2 0.041(4) 0.055(4) 0.046(5) -0.010(4) 0.024(4) -0.009(3)
C5 0.039(4) 0.072(5) 0.039(4) 0.010(4) 0.013(4) -0.008(4)
C12 0.0502(18) 0.0682(18) 0.0515(19) -0.0046(15) 0.0271(15) 0.0004(15)
C13 0.0502(18) 0.0682(18) 0.0515(19) -0.0046(15) 0.0271(15) 0.0004(15)
C4 0.054(6) 0.076(5) 0.045(5) -0.014(4) 0.018(4) -0.024(5)
C3 0.060(6) 0.063(5) 0.058(6) -0.018(4) 0.032(5) -0.012(4)
C1 0.066(6) 0.084(6) 0.078(7) -0.032(6) 0.036(6) 0.016(5)
C9 0.0502(18) 0.0682(18) 0.0515(19) -0.0046(15) 0.0271(15) 0.0004(15)
O7 0.157(11) 0.041(4) 0.108(8) 0.000 0.093(8) 0.000
C14 0.0502(18) 0.0682(18) 0.0515(19) -0.0046(15) 0.0271(15) 0.0004(15)
C1B 0.0502(18) 0.0682(18) 0.0515(19) -0.0046(15) 0.0271(15) 0.0004(15)
C2B 0.0502(18) 0.0682(18) 0.0515(19) -0.0046(15) 0.0271(15) 0.0004(15)
C2A 0.044(9) 0.083(12) 0.054(11) -0.017(9) 0.027(8) 0.007(9)
N1N 0.146(12) 0.099(12) 0.096(11) -0.020(9) 0.063(9) 0.004(10)
O1N 0.142(13) 0.111(11) 0.092(9) -0.023(8) 0.067(9) 0.015(9)
O3N 0.146(11) 0.107(11) 0.088(10) -0.020(9) 0.065(9) 0.007(9)
O2N 0.172(15) 0.103(11) 0.104(12) -0.035(9) 0.076(12) -0.019(11)

loop_
_atom_type_symbol
_atom_type_description
_atom_type_scat_dispersion_real
_atom_type_scat_dispersion_imag
_atom_type_scat_source
C C 0.0033 0.0016 'International Tables Vol C Tables 4.2.6.8 and 6.1.1.4'
H H 0.0000 0.0000 'International Tables Vol C Tables 4.2.6.8 and 6.1.1.4'
Co Co 0.3494 0.9721 'International Tables Vol C Tables 4.2.6.8 and 6.1.1.4'
N N 0.0061 0.0033 'International Tables Vol C Tables 4.2.6.8 and 6.1.1.4'
O O 0.0106 0.0060 'International Tables Vol C Tables 4.2.6.8 and 6.1.1.4'
Tb Tb -0.1723 4.1537 'International Tables Vol C Tables 4.2.6.8 and 6.1.1.4'

loop_
_geom_angle_atom_site_label_1
_geom_angle_atom_site_label_2
_geom_angle_atom_site_label_3
_geom_angle
_geom_angle_site_symmetry_1
_geom_angle_site_symmetry_3
O5 Tb1 O5 135.7(3) . 2_655
O5 Tb1 O2 125.9(2) . 2_655
O5 Tb1 O2 73.89(19) 2_655 2_655
O5 Tb1 O2 73.89(19) . .
O5 Tb1 O2 125.9(2) 2_655 .
O2 Tb1 O2 131.8(2) 2_655 .
O5 Tb1 O3 146.6(2) . 2_655
O5 Tb1 O3 75.2(2) 2_655 2_655
O2 Tb1 O3 67.02(19) 2_655 2_655
O2 Tb1 O3 76.26(18) . 2_655
O5 Tb1 O3 75.2(2) . .
O5 Tb1 O3 146.6(2) 2_655 .
O2 Tb1 O3 76.26(18) 2_655 .
O2 Tb1 O3 67.02(18) . .
O3 Tb1 O3 79.6(3) 2_655 .
O5 Tb1 O7 67.85(14) . .
O5 Tb1 O7 67.85(15) 2_655 .
O2 Tb1 O7 114.12(12) 2_655 .
O2 Tb1 O7 114.12(12) . .
O3 Tb1 O7 140.18(14) 2_655 .
O3 Tb1 O7 140.18(14) . .
O5 Tb1 O1 94.0(2) . .
O5 Tb1 O1 72.45(18) 2_655 .
O2 Tb1 O1 139.69(16) 2_655 .
O2 Tb1 O1 59.30(16) . .
O3 Tb1 O1 83.37(19) 2_655 .
O3 Tb1 O1 126.09(18) . .
O7 Tb1 O1 72.04(13) . .
O5 Tb1 O1 72.45(18) . 2_655
O5 Tb1 O1 94.0(2) 2_655 2_655
O2 Tb1 O1 59.30(16) 2_655 2_655
O2 Tb1 O1 139.69(16) . 2_655
O3 Tb1 O1 126.09(18) 2_655 2_655
O3 Tb1 O1 83.37(19) . 2_655
O7 Tb1 O1 72.04(13) . 2_655
O1 Tb1 O1 144.1(3) . 2_655
O5 Tb1 Co1 65.92(14) . .
O5 Tb1 Co1 153.19(16) 2_655 .
O2 Tb1 Co1 107.80(12) 2_655 .
O2 Tb1 Co1 33.81(12) . .
O3 Tb1 Co1 80.93(14) 2_655 .
O3 Tb1 Co1 33.99(14) . .
O7 Tb1 Co1 129.97(2) . .
O1 Tb1 Co1 93.02(12) . .
O1 Tb1 Co1 110.08(12) 2_655 .
O5 Tb1 Co1 153.19(16) . 2_655
O5 Tb1 Co1 65.92(14) 2_655 2_655
O2 Tb1 Co1 33.81(12) 2_655 2_655
O2 Tb1 Co1 107.80(12) . 2_655
O3 Tb1 Co1 33.98(14) 2_655 2_655
O3 Tb1 Co1 80.93(14) . 2_655
O7 Tb1 Co1 129.97(2) . 2_655
O1 Tb1 Co1 110.08(12) . 2_655
O1 Tb1 Co1 93.03(12) 2_655 2_655
Co1 Tb1 Co1 100.06(5) . 2_655
O3 Co1 N1 175.9(3) . .
O3 Co1 O2 87.5(2) . .
N1 Co1 O2 96.6(3) . .
O3 Co1 N2 88.8(3) . .
N1 Co1 N2 87.2(3) . .
O2 Co1 N2 176.0(3) . .
O3 Co1 O4 92.8(2) . .
N1 Co1 O4 87.7(3) . .
O2 Co1 O4 92.9(2) . .
N2 Co1 O4 85.7(3) . .
O3 Co1 O6 88.2(3) . .
N1 Co1 O6 91.3(3) . .
O2 Co1 O6 87.0(3) . .
N2 Co1 O6 94.3(3) . .
O4 Co1 O6 179.0(3) . .
O3 Co1 Tb1 44.28(17) . .
N1 Co1 Tb1 139.8(2) . .
O2 Co1 Tb1 44.33(16) . .
N2 Co1 Tb1 131.8(2) . .
O4 Co1 Tb1 86.09(16) . .
O6 Co1 Tb1 94.6(2) . .
C12 O3 Co1 109.5(5) . .
C12 O3 Tb1 139.6(5) . .
Co1 O3 Tb1 101.7(2) . .
C7 O2 Co1 124.0(5) . .
C7 O2 Tb1 130.1(4) . .
Co1 O2 Tb1 101.9(2) . .
C13 O4 Co1 125.8(5) . .
C2 O1 C1 115.3(6) . .
C2 O1 Tb1 117.7(4) . .
C1 O1 Tb1 125.4(5) . .
C13 O5 Tb1 135.1(5) . .
C8 N1 C9 122.4(7) . .
C8 N1 Co1 125.5(6) . .
C9 N1 Co1 111.9(5) . .
Co1 O6 H1W 105(4) . .
Co1 O6 H2W 104(10) . .
H1W O6 H2W 95(10) . .
C1B N2 C2B 123.0(11) . .
C1A N2 C2A 120.3(11) . .
C1B N2 Co1 110.2(8) . .
C2B N2 Co1 109.5(8) . .
C1A N2 Co1 106.2(8) . .
C2A N2 Co1 108.1(8) . .
C7 C6 C5 118.4(7) . .
C7 C6 C8 123.8(7) . .
C5 C6 C8 117.8(8) . .
O2 C7 C6 124.6(7) . .
O2 C7 C2 116.9(7) . .
C6 C7 C2 118.5(7) . .
N1 C8 C6 124.7(8) . .
N1 C8 H8 117.7 . .
C6 C8 H8 117.7 . .
O1 C2 C3 126.0(7) . .
O1 C2 C7 112.4(7) . .
C3 C2 C7 121.6(8) . .
C4 C5 C6 121.7(8) . .
C4 C5 H5 119.2 . .
C6 C5 H5 119.2 . .
C1A C12 O3 113.5(9) . .
O3 C12 C1B 107.1(8) . .
O3 C12 H12A 110.3 . .
C1B C12 H12A 110.3 . .
O3 C12 H12B 110.3 . .
C1B C12 H12B 110.3 . .
H12A C12 H12B 108.5 . .
C1A C12 H12C 108.9 . .
O3 C12 H12C 108.9 . .
C1A C12 H12D 108.9 . .
O3 C12 H12D 108.9 . .
H12C C12 H12D 107.7 . .
O5 C13 O4 126.6(8) . .
O5 C13 C14 116.9(8) . .
O4 C13 C14 116.4(7) . .
C5 C4 C3 119.8(8) . .
C5 C4 H4 120.1 . .
C3 C4 H4 120.1 . .
C2 C3 C4 120.0(8) . .
C2 C3 H3 120.0 . .
C4 C3 H3 120.0 . .
O1 C1 H1A 109.5 . .
O1 C1 H1B 109.5 . .
H1A C1 H1B 109.5 . .
O1 C1 H1C 109.5 . .
H1A C1 H1C 109.5 . .
H1B C1 H1C 109.5 . .
N1 C9 C2A 107.2(9) . .
N1 C9 C2B 109.6(9) . .
N1 C9 H9A 109.7 . .
C2B C9 H9A 109.7 . .
N1 C9 H9B 109.7 . .
C2B C9 H9B 109.7 . .
H9A C9 H9B 108.2 . .
N1 C9 H9C 110.3 . .
C2A C9 H9C 110.3 . .
N1 C9 H9D 110.3 . .
C2A C9 H9D 110.3 . .
H9C C9 H9D 108.5 . .
C13 C14 H14A 109.5 . .
C13 C14 H14B 109.5 . .
H14A C14 H14B 109.5 . .
C13 C14 H14C 109.5 . .
H14A C14 H14C 109.5 . .
H14B C14 H14C 109.5 . .
N2 C1B C12 105.7(11) . .
N2 C1B H1B1 110.6 . .
C12 C1B H1B1 110.6 . .
N2 C1B H1B2 110.6 . .
C12 C1B H1B2 110.6 . .
H1B1 C1B H1B2 108.7 . .
N2 C2B C9 107.4(12) . .
N2 C2B H2B1 110.2 . .
C9 C2B H2B1 110.2 . .
N2 C2B H2B2 110.2 . .
C9 C2B H2B2 110.2 . .
H2B1 C2B H2B2 108.5 . .
N2 C2A C9 108.8(11) . .
N2 C2A H2A1 109.9 . .
C9 C2A H2A1 109.9 . .
N2 C2A H2A2 109.9 . .
C9 C2A H2A2 109.9 . .
H2A1 C2A H2A2 108.3 . .
N2 C1A C12 108.4(11) . .
N2 C1A H1A1 110.0 . .
C12 C1A H1A1 110.0 . .
N2 C1A H1A2 110.0 . .
C12 C1A H1A2 110.0 . .
H1A1 C1A H1A2 108.4 . .
O1N N1N O3N 120.0(13) . .
O1N N1N O2N 118.2(13) . .
O3N N1N O2N 121.8(13) . .

loop_
_geom_bond_atom_site_label_1
_geom_bond_atom_site_label_2
_geom_bond_distance
_geom_bond_site_symmetry_2
Tb1 O5 2.332(5) .
Tb1 O5 2.332(5) 2_655
Tb1 O2 2.370(5) 2_655
Tb1 O2 2.370(5) .
Tb1 O3 2.366(5) 2_655
Tb1 O3 2.366(5) .
Tb1 O7 2.383(8) .
Tb1 O1 2.701(5) .
Tb1 O1 2.701(5) 2_655
Tb1 Co1 3.3188(12) .
Tb1 Co1 3.3189(12) 2_655
Co1 O3 1.895(6) .
Co1 N1 1.877(7) .
Co1 O2 1.887(5) .
Co1 N2 1.916(7) .
Co1 O4 1.933(5) .
Co1 O6 1.957(7) .
O3 C12 1.451(9) .
O2 C7 1.316(8) .
O4 C13 1.245(10) .
O1 C2 1.376(10) .
O1 C1 1.439(9) .
O5 C13 1.268(10) .
N1 C8 1.271(10) .
N1 C9 1.484(10) .
O6 H1W 1.08(7) .
O6 H2W 0.96(2) .
N2 C1B 1.430(18) .
N2 C2B 1.443(19) .
N2 C1A 1.474(19) .
N2 C2A 1.458(17) .
C6 C7 1.405(10) .
C6 C5 1.415(11) .
C6 C8 1.443(11) .
C7 C2 1.405(11) .
C8 H8 0.9500 .
C2 C3 1.364(11) .
C5 C4 1.358(13) .
C5 H5 0.9500 .
C12 C1A 1.523(18) .
C12 C1B 1.616(18) .
C12 H12A 0.9900 .
C12 H12B 0.9900 .
C12 H12C 0.9900 .
C12 H12D 0.9900 .
C13 C14 1.519(12) .
C4 C3 1.391(13) .
C4 H4 0.9500 .
C3 H3 0.9500 .
C1 H1A 0.9800 .
C1 H1B 0.9800 .
C1 H1C 0.9800 .
C9 C2A 1.493(19) .
C9 C2B 1.534(19) .
C9 H9A 0.9900 .
C9 H9B 0.9900 .
C9 H9C 0.9900 .
C9 H9D 0.9900 .
C14 H14A 0.9800 .
C14 H14B 0.9800 .
C14 H14C 0.9800 .
C1B H1B1 0.9900 .
C1B H1B2 0.9900 .
C2B H2B1 0.9900 .
C2B H2B2 0.9900 .
C2A H2A1 0.9900 .
C2A H2A2 0.9900 .
C1A H1A1 0.9900 .
C1A H1A2 0.9900 .
N1N O1N 1.269(16) .
N1N O3N 1.266(16) .
N1N O2N 1.275(16) .

loop_
_geom_torsion_atom_site_label_1
_geom_torsion_atom_site_label_2
_geom_torsion_atom_site_label_3
_geom_torsion_atom_site_label_4
_geom_torsion
O2 Co1 O3 C12 165.3(5)
N2 Co1 O3 C12 -13.2(5)
O4 Co1 O3 C12 72.5(5)
O6 Co1 O3 C12 -107.6(5)
Tb1 Co1 O3 C12 154.0(6)
O2 Co1 O3 Tb1 11.3(2)
N2 Co1 O3 Tb1 -167.2(3)
O4 Co1 O3 Tb1 -81.5(2)
O6 Co1 O3 Tb1 98.4(3)
O3 Co1 O2 C7 -170.6(5)
N1 Co1 O2 C7 10.0(6)
O4 Co1 O2 C7 -78.0(5)
O6 Co1 O2 C7 101.0(6)
Tb1 Co1 O2 C7 -159.3(6)
O3 Co1 O2 Tb1 -11.3(2)
N1 Co1 O2 Tb1 169.3(3)
O4 Co1 O2 Tb1 81.3(2)
O6 Co1 O2 Tb1 -99.6(3)
O2 Co1 N1 C8 -7.3(7)
N2 Co1 N1 C8 171.3(7)
O4 Co1 N1 C8 85.4(7)
O6 Co1 N1 C8 -94.5(7)
Tb1 Co1 N1 C8 4.3(9)
O2 Co1 N1 C9 177.4(5)
N2 Co1 N1 C9 -4.1(6)
O4 Co1 N1 C9 -89.9(5)
O6 Co1 N1 C9 90.2(6)
Tb1 Co1 N1 C9 -171.1(4)
Co1 O2 C7 C6 -9.3(10)
Tb1 O2 C7 C6 -162.5(5)
Co1 O2 C7 C2 172.1(5)
Tb1 O2 C7 C2 18.9(9)
C5 C6 C7 O2 -179.3(7)
C8 C6 C7 O2 3.0(11)
C5 C6 C7 C2 -0.7(11)
C8 C6 C7 C2 -178.5(7)
C9 N1 C8 C6 178.4(7)
Co1 N1 C8 C6 3.5(12)
C7 C6 C8 N1 0.2(12)
C5 C6 C8 N1 -177.5(8)
C1 O1 C2 C3 1.2(12)
Tb1 O1 C2 C3 167.7(7)
C1 O1 C2 C7 -178.5(7)
Tb1 O1 C2 C7 -12.1(8)
O2 C7 C2 O1 -1.5(10)
C6 C7 C2 O1 179.8(6)
O2 C7 C2 C3 178.7(7)
C6 C7 C2 C3 0.0(12)
C7 C6 C5 C4 1.3(12)
C8 C6 C5 C4 179.1(8)
Co1 O3 C12 C1A -6.7(10)
Tb1 O3 C12 C1A 131.8(9)
Co1 O3 C12 C1B 35.0(9)
Tb1 O3 C12 C1B 173.5(8)
Tb1 O5 C13 O4 -9.8(15)
Tb1 O5 C13 C14 169.1(6)
Co1 O4 C13 O5 6.6(13)
Co1 O4 C13 C14 -172.4(5)
C6 C5 C4 C3 -1.1(13)
O1 C2 C3 C4 -179.6(8)
C7 C2 C3 C4 0.2(13)
C5 C4 C3 C2 0.4(13)
C8 N1 C9 C2A -148.7(11)
Co1 N1 C9 C2A 26.8(11)
C8 N1 C9 C2B 167.4(10)
Co1 N1 C9 C2B -17.1(11)
C2B N2 C1B C12 167.7(11)
Co1 N2 C1B C12 36.1(12)
O3 C12 C1B N2 -46.7(12)
C1B N2 C2B C9 -171.7(11)
Co1 N2 C2B C9 -39.9(13)
N1 C9 C2B N2 36.8(14)
C1A N2 C2A C9 162.3(12)
Co1 N2 C2A C9 40.1(15)
N1 C9 C2A N2 -43.2(15)
C2A N2 C1A C12 -161.8(11)
Co1 N2 C1A C12 -38.8(12)
O3 C12 C1A N2 30.5(14)
